data_2104029
loop_
_publ_author_name
'Shiraki, Koichi'
'Tsuchiya, Taku'
'Ono, Shigeaki'

_publ_section_title
;
 Structural refinements of high-pressure phases in germanium dioxide
;
_journal_issue 6
_journal_name_full 'Acta Crystallographica Section B'
_journal_page_first 701
_journal_page_last 708
_journal_paper_doi 10.1107/S0108768103021761
_journal_volume 59
_journal_year 2003
_chemical_formula_moiety Pt
_chemical_formula_structural Pt
_chemical_formula_sum Pt
_chemical_formula_weight 195.08
_chemical_name_systematic ' platinum'
_space_group_IT_number 225
_symmetry_cell_setting cubic
_symmetry_space_group_name_Hall '-F 4 2 3'
_symmetry_space_group_name_H-M 'F m -3 m'
_cell_angle_alpha 90.0
_cell_angle_beta 90.0
_cell_angle_gamma 90.0
_cell_formula_units_Z 4
_cell_length_a 3.6470(10)
_cell_length_b 3.6470(10)
_cell_length_c 3.6470(10)
_cell_volume 48.51(2)
_cod_data_source_file ws0004.cif
_cod_data_source_block III_phase_3
_cod_database_code 2104029

loop_
_symmetry_equiv_pos_site_id
_symmetry_equiv_pos_as_xyz
1 x,y,z
2 -x,-y,z
3 -x,y,-z
4 x,-y,-z
5 z,x,y
6 z,-x,-y
7 -z,-x,y
8 -z,x,-y
9 y,z,x
10 -y,z,-x
11 y,-z,-x
12 -y,-z,x
13 y,x,-z
14 -y,-x,-z
15 y,-x,z
16 -y,x,z
17 x,z,-y
18 -x,z,y
19 -x,-z,-y
20 x,-z,y
21 z,y,-x
22 z,-y,x
23 -z,y,x
24 -z,-y,-x
25 -x,-y,-z
26 x,y,-z
27 x,-y,z
28 -x,y,z
29 -z,-x,-y
30 -z,x,y
31 z,x,-y
32 z,-x,y
33 -y,-z,-x
34 y,-z,x
35 -y,z,x
36 y,z,-x
37 -y,-x,z
38 y,x,z
39 -y,x,-z
40 y,-x,-z
41 -x,-z,y
42 x,-z,-y
43 x,z,y
44 -x,z,-y
45 -z,-y,x
46 -z,y,-x
47 z,-y,-x
48 z,y,x
49 x+1/2,y+1/2,z
50 -x+1/2,-y+1/2,z
51 -x+1/2,y+1/2,-z
52 x+1/2,-y+1/2,-z
53 z+1/2,x+1/2,y
54 z+1/2,-x+1/2,-y
55 -z+1/2,-x+1/2,y
56 -z+1/2,x+1/2,-y
57 y+1/2,z+1/2,x
58 -y+1/2,z+1/2,-x
59 y+1/2,-z+1/2,-x
60 -y+1/2,-z+1/2,x
61 y+1/2,x+1/2,-z
62 -y+1/2,-x+1/2,-z
63 y+1/2,-x+1/2,z
64 -y+1/2,x+1/2,z
65 x+1/2,z+1/2,-y
66 -x+1/2,z+1/2,y
67 -x+1/2,-z+1/2,-y
68 x+1/2,-z+1/2,y
69 z+1/2,y+1/2,-x
70 z+1/2,-y+1/2,x
71 -z+1/2,y+1/2,x
72 -z+1/2,-y+1/2,-x
73 -x+1/2,-y+1/2,-z
74 x+1/2,y+1/2,-z
75 x+1/2,-y+1/2,z
76 -x+1/2,y+1/2,z
77 -z+1/2,-x+1/2,-y
78 -z+1/2,x+1/2,y
79 z+1/2,x+1/2,-y
80 z+1/2,-x+1/2,y
81 -y+1/2,-z+1/2,-x
82 y+1/2,-z+1/2,x
83 -y+1/2,z+1/2,x
84 y+1/2,z+1/2,-x
85 -y+1/2,-x+1/2,z
86 y+1/2,x+1/2,z
87 -y+1/2,x+1/2,-z
88 y+1/2,-x+1/2,-z
89 -x+1/2,-z+1/2,y
90 x+1/2,-z+1/2,-y
91 x+1/2,z+1/2,y
92 -x+1/2,z+1/2,-y
93 -z+1/2,-y+1/2,x
94 -z+1/2,y+1/2,-x
95 z+1/2,-y+1/2,-x
96 z+1/2,y+1/2,x
97 x+1/2,y,z+1/2
98 -x+1/2,-y,z+1/2
99 -x+1/2,y,-z+1/2
100 x+1/2,-y,-z+1/2
101 z+1/2,x,y+1/2
102 z+1/2,-x,-y+1/2
103 -z+1/2,-x,y+1/2
104 -z+1/2,x,-y+1/2
105 y+1/2,z,x+1/2
106 -y+1/2,z,-x+1/2
107 y+1/2,-z,-x+1/2
108 -y+1/2,-z,x+1/2
109 y+1/2,x,-z+1/2
110 -y+1/2,-x,-z+1/2
111 y+1/2,-x,z+1/2
112 -y+1/2,x,z+1/2
113 x+1/2,z,-y+1/2
114 -x+1/2,z,y+1/2
115 -x+1/2,-z,-y+1/2
116 x+1/2,-z,y+1/2
117 z+1/2,y,-x+1/2
118 z+1/2,-y,x+1/2
119 -z+1/2,y,x+1/2
120 -z+1/2,-y,-x+1/2
121 -x+1/2,-y,-z+1/2
122 x+1/2,y,-z+1/2
123 x+1/2,-y,z+1/2
124 -x+1/2,y,z+1/2
125 -z+1/2,-x,-y+1/2
126 -z+1/2,x,y+1/2
127 z+1/2,x,-y+1/2
128 z+1/2,-x,y+1/2
129 -y+1/2,-z,-x+1/2
130 y+1/2,-z,x+1/2
131 -y+1/2,z,x+1/2
132 y+1/2,z,-x+1/2
133 -y+1/2,-x,z+1/2
134 y+1/2,x,z+1/2
135 -y+1/2,x,-z+1/2
136 y+1/2,-x,-z+1/2
137 -x+1/2,-z,y+1/2
138 x+1/2,-z,-y+1/2
139 x+1/2,z,y+1/2
140 -x+1/2,z,-y+1/2
141 -z+1/2,-y,x+1/2
142 -z+1/2,y,-x+1/2
143 z+1/2,-y,-x+1/2
144 z+1/2,y,x+1/2
145 x,y+1/2,z+1/2
146 -x,-y+1/2,z+1/2
147 -x,y+1/2,-z+1/2
148 x,-y+1/2,-z+1/2
149 z,x+1/2,y+1/2
150 z,-x+1/2,-y+1/2
151 -z,-x+1/2,y+1/2
152 -z,x+1/2,-y+1/2
153 y,z+1/2,x+1/2
154 -y,z+1/2,-x+1/2
155 y,-z+1/2,-x+1/2
156 -y,-z+1/2,x+1/2
157 y,x+1/2,-z+1/2
158 -y,-x+1/2,-z+1/2
159 y,-x+1/2,z+1/2
160 -y,x+1/2,z+1/2
161 x,z+1/2,-y+1/2
162 -x,z+1/2,y+1/2
163 -x,-z+1/2,-y+1/2
164 x,-z+1/2,y+1/2
165 z,y+1/2,-x+1/2
166 z,-y+1/2,x+1/2
167 -z,y+1/2,x+1/2
168 -z,-y+1/2,-x+1/2
169 -x,-y+1/2,-z+1/2
170 x,y+1/2,-z+1/2
171 x,-y+1/2,z+1/2
172 -x,y+1/2,z+1/2
173 -z,-x+1/2,-y+1/2
174 -z,x+1/2,y+1/2
175 z,x+1/2,-y+1/2
176 z,-x+1/2,y+1/2
177 -y,-z+1/2,-x+1/2
178 y,-z+1/2,x+1/2
179 -y,z+1/2,x+1/2
180 y,z+1/2,-x+1/2
181 -y,-x+1/2,z+1/2
182 y,x+1/2,z+1/2
183 -y,x+1/2,-z+1/2
184 y,-x+1/2,-z+1/2
185 -x,-z+1/2,y+1/2
186 x,-z+1/2,-y+1/2
187 x,z+1/2,y+1/2
188 -x,z+1/2,-y+1/2
189 -z,-y+1/2,x+1/2
190 -z,y+1/2,-x+1/2
191 z,-y+1/2,-x+1/2
192 z,y+1/2,x+1/2

loop_
_atom_site_label
_atom_site_fract_x
_atom_site_fract_y
_atom_site_fract_z
_atom_site_thermal_displace_type
_atom_site_occupancy
_atom_site_type_symbol
Pt1 0.0 0.0 0.0 Biso 1.0 Pt

loop_
_cod_related_entry_id
_cod_related_entry_database
_cod_related_entry_code
1 ChemSpider 22381
